data_4060636
_journal_name_full Organometallics
_journal_paper_doi 10.1021/om0508132
_journal_year 2006
_chemical_formula_sum 'C19 H11 O11 Os3 Sb'
_chemical_formula_weight 1107.63
_space_group_IT_number 15
_symmetry_cell_setting monoclinic
_symmetry_space_group_name_Hall '-C 2yc'
_symmetry_space_group_name_H-M 'C 1 2/c 1'
_cell_angle_alpha 90.00
_cell_angle_beta 90.1010(10)
_cell_angle_gamma 90.00
_cell_formula_units_Z 8
_cell_length_a 21.8809(9)
_cell_length_b 8.3103(4)
_cell_length_c 27.3697(12)
_cell_measurement_temperature 223(2)
_cell_volume 4976.8(4)
_diffrn_ambient_temperature 223(2)
_exptl_crystal_density_diffrn 2.957
_cod_depositor_comments
;
The following automatic conversions were performed:
'_symmetry_cell_setting' value 'Monoclinic' changed to 'monoclinic'
according to '/home/saulius/struct/CIF-dictionaries/cif_core.dic'
dictionary named 'cif_core.dic' version 2.4.1 from 2010-06-29.

Automatic conversion script
Id: cif_fix_enum 1527 2010-12-29 10:47:43Z saulius 
;
_cod_original_sg_symbol_H-M 'C 2/c'
_cod_database_code 4060636

loop_
_symmetry_equiv_pos_as_xyz
'x, y, z'
'-x, y, -z+1/2'
'x+1/2, y+1/2, z'
'-x+1/2, y+1/2, -z+1/2'
'-x, -y, -z'
'x, -y, z-1/2'
'-x+1/2, -y+1/2, -z'
'x+1/2, -y+1/2, z-1/2'

loop_
_atom_site_label
_atom_site_type_symbol
_atom_site_fract_x
_atom_site_fract_y
_atom_site_fract_z
_atom_site_U_iso_or_equiv
_atom_site_adp_type
_atom_site_occupancy
_atom_site_symmetry_multiplicity
_atom_site_calc_flag
_atom_site_refinement_flags
_atom_site_disorder_assembly
_atom_site_disorder_group
Os1 Os 0.379422(10) 0.77394(3) 0.138596(7) 0.01957(5) Uani 1 1 d . . .
Os2 Os 0.389817(9) 0.75969(2) 0.035038(7) 0.01728(5) Uani 1 1 d . . .
Os3 Os 0.343967(9) 1.04971(2) 0.080258(8) 0.01901(5) Uani 1 1 d . . .
Sb4 Sb 0.354250(18) 0.89115(5) 0.224002(13) 0.02517(9) Uani 1 1 d . . .
O11 O 0.5058(2) 0.9227(6) 0.15618(18) 0.0484(13) Uani 1 1 d . . .
O13 O 0.2485(2) 0.6456(6) 0.14455(17) 0.0429(12) Uani 1 1 d . . .
O14 O 0.4291(2) 0.4388(6) 0.15479(19) 0.0501(13) Uani 1 1 d . . .
O21 O 0.52297(18) 0.8767(5) 0.04310(16) 0.0350(10) Uani 1 1 d . . .
O22 O 0.4391(2) 0.4279(6) 0.0126(2) 0.0613(17) Uani 1 1 d . . .
O23 O 0.26372(18) 0.5979(5) 0.03634(15) 0.0326(10) Uani 1 1 d . . .
O24 O 0.3756(2) 0.8852(6) -0.06966(16) 0.0442(12) Uani 1 1 d . . .
O31 O 0.4757(2) 1.1795(6) 0.0858(2) 0.0464(13) Uani 1 1 d . . .
O32 O 0.3189(2) 1.2379(6) -0.01315(19) 0.0527(14) Uani 1 1 d . . .
O33 O 0.21402(19) 0.9104(5) 0.07610(17) 0.0357(10) Uani 1 1 d . . .
O34 O 0.3001(2) 1.2910(6) 0.15597(19) 0.0501(13) Uani 1 1 d . . .
C11 C 0.4595(3) 0.8693(8) 0.1473(2) 0.0296(13) Uani 1 1 d . . .
C13 C 0.2965(3) 0.6952(7) 0.1393(2) 0.0270(12) Uani 1 1 d . . .
C14 C 0.4103(3) 0.5660(7) 0.1496(2) 0.0299(13) Uani 1 1 d . . .
C21 C 0.4732(3) 0.8393(7) 0.0411(2) 0.0238(11) Uani 1 1 d . . .
C22 C 0.4212(3) 0.5530(7) 0.0216(2) 0.0312(14) Uani 1 1 d . . .
C23 C 0.3091(2) 0.6645(7) 0.0365(2) 0.0221(11) Uani 1 1 d . . .
C24 C 0.3810(3) 0.8383(7) -0.0309(2) 0.0266(12) Uani 1 1 d . . .
C31 C 0.4275(3) 1.1270(7) 0.0842(2) 0.0282(13) Uani 1 1 d . . .
C32 C 0.3296(3) 1.1665(7) 0.0210(2) 0.0318(14) Uani 1 1 d . . .
C33 C 0.2631(3) 0.9563(7) 0.0778(2) 0.0250(12) Uani 1 1 d . . .
C34 C 0.3173(3) 1.1997(7) 0.1276(2) 0.0284(13) Uani 1 1 d . . .
C41 C 0.3743(3) 0.7410(8) 0.2850(2) 0.0303(13) Uani 1 1 d . . .
C42 C 0.3570(3) 0.7870(10) 0.3317(2) 0.0444(18) Uani 1 1 d . . .
H42 H 0.3342 0.8815 0.3364 0.053 Uiso 1 1 calc R . .
C43 C 0.3735(4) 0.6932(13) 0.3714(3) 0.064(2) Uani 1 1 d . . .
H43 H 0.3625 0.7255 0.4031 0.076 Uiso 1 1 calc R . .
C44 C 0.4053(4) 0.5557(11) 0.3649(3) 0.059(2) Uani 1 1 d . . .
H44 H 0.4154 0.4916 0.3920 0.071 Uiso 1 1 calc R . .
C45 C 0.4231(4) 0.5087(10) 0.3189(3) 0.056(2) Uani 1 1 d . . .
H45 H 0.4457 0.4135 0.3147 0.067 Uiso 1 1 calc R . .
C46 C 0.4077(3) 0.6021(9) 0.2786(2) 0.0445(18) Uani 1 1 d . . .
H46 H 0.4200 0.5707 0.2471 0.053 Uiso 1 1 calc R . .
C47 C 0.2611(3) 0.9523(9) 0.2365(3) 0.0441(17) Uani 1 1 d . . .
H47A H 0.2561 0.9873 0.2700 0.066 Uiso 1 1 calc R . .
H47B H 0.2356 0.8589 0.2305 0.066 Uiso 1 1 calc R . .
H47C H 0.2492 1.0385 0.2146 0.066 Uiso 1 1 calc R . .
C48 C 0.3989(4) 1.1051(8) 0.2459(3) 0.0493(19) Uani 1 1 d . . .
H48A H 0.3960 1.1165 0.2811 0.074 Uiso 1 1 calc R . .
H48B H 0.3796 1.1966 0.2303 0.074 Uiso 1 1 calc R . .
H48C H 0.4415 1.1002 0.2365 0.074 Uiso 1 1 calc R . .

loop_
_atom_site_aniso_label
_atom_site_aniso_U_11
_atom_site_aniso_U_22
_atom_site_aniso_U_33
_atom_site_aniso_U_23
_atom_site_aniso_U_13
_atom_site_aniso_U_12
Os1 0.01943(11) 0.02158(11) 0.01771(10) -0.00072(8) 0.00113(8) -0.00064(8)
Os2 0.01522(10) 0.01751(10) 0.01912(10) -0.00387(8) 0.00419(7) -0.00249(7)
Os3 0.01786(10) 0.01608(10) 0.02310(10) -0.00207(8) 0.00338(8) -0.00008(8)
Sb4 0.0272(2) 0.0274(2) 0.02096(18) -0.00422(15) 0.00267(15) -0.00111(15)
O11 0.028(3) 0.064(3) 0.054(3) 0.001(3) -0.008(2) -0.009(2)
O13 0.028(2) 0.056(3) 0.044(3) 0.012(2) 0.001(2) -0.016(2)
O14 0.057(3) 0.029(3) 0.064(3) -0.006(2) -0.008(3) 0.013(2)
O21 0.019(2) 0.039(3) 0.047(3) -0.008(2) 0.0063(19) -0.0059(19)
O22 0.050(3) 0.026(3) 0.108(5) -0.014(3) 0.035(3) -0.003(2)
O23 0.022(2) 0.041(3) 0.036(2) -0.009(2) 0.0025(18) -0.0075(19)
O24 0.044(3) 0.063(3) 0.025(2) 0.010(2) -0.001(2) -0.020(2)
O31 0.024(2) 0.030(2) 0.085(4) -0.009(2) 0.003(2) -0.005(2)
O32 0.051(3) 0.061(3) 0.046(3) 0.030(3) 0.005(2) 0.000(3)
O33 0.019(2) 0.035(2) 0.053(3) -0.006(2) 0.0042(19) -0.0004(18)
O34 0.049(3) 0.045(3) 0.057(3) -0.023(3) 0.019(3) -0.004(2)
C11 0.022(3) 0.039(3) 0.028(3) 0.005(3) 0.001(2) 0.000(3)
C13 0.030(3) 0.028(3) 0.023(3) 0.006(2) -0.003(2) -0.002(2)
C14 0.028(3) 0.027(3) 0.034(3) -0.005(3) -0.001(3) -0.002(3)
C21 0.021(3) 0.027(3) 0.024(3) -0.005(2) 0.006(2) 0.002(2)
C22 0.028(3) 0.021(3) 0.045(4) -0.006(3) 0.012(3) -0.004(2)
C23 0.016(3) 0.027(3) 0.024(3) -0.009(2) 0.004(2) 0.000(2)
C24 0.022(3) 0.029(3) 0.029(3) -0.005(2) 0.005(2) -0.008(2)
C31 0.023(3) 0.018(3) 0.044(4) -0.004(2) 0.006(3) 0.004(2)
C32 0.028(3) 0.030(3) 0.037(4) 0.004(3) 0.008(3) 0.000(3)
C33 0.025(3) 0.027(3) 0.023(3) -0.005(2) 0.003(2) 0.000(2)
C34 0.025(3) 0.021(3) 0.039(3) -0.004(2) 0.006(3) -0.001(2)
C41 0.029(3) 0.040(4) 0.021(3) 0.001(2) -0.002(2) -0.004(3)
C42 0.044(4) 0.061(5) 0.029(3) -0.005(3) 0.008(3) -0.011(4)
C43 0.066(6) 0.102(7) 0.024(4) 0.012(4) 0.015(4) -0.008(5)
C44 0.054(5) 0.081(7) 0.042(5) 0.033(4) -0.010(4) -0.015(5)
C45 0.065(6) 0.046(5) 0.057(5) 0.014(4) -0.019(4) -0.007(4)
C46 0.059(5) 0.044(4) 0.030(4) -0.003(3) -0.009(3) 0.010(4)
C47 0.033(4) 0.059(5) 0.041(4) 0.001(3) 0.013(3) 0.012(3)
C48 0.063(5) 0.039(4) 0.046(4) -0.010(3) -0.009(4) -0.014(4)

loop_
_geom_bond_atom_site_label_1
_geom_bond_atom_site_label_2
_geom_bond_distance
_geom_bond_site_symmetry_2
_geom_bond_publ_flag
Os1 C14 1.880(6) . ?
Os1 C13 1.928(6) . ?
Os1 C11 1.937(6) . ?
Os1 Sb4 2.5925(4) . ?
Os1 Os2 2.8463(3) . ?
Os1 Os3 2.8981(3) . ?
Os2 C22 1.886(6) . ?
Os2 C24 1.928(6) . ?
Os2 C23 1.936(5) . ?
Os2 C21 1.948(6) . ?
Os2 Os3 2.8898(3) . ?
Os3 C34 1.891(6) . ?
Os3 C32 1.915(6) . ?
Os3 C33 1.934(6) . ?
Os3 C31 1.940(6) . ?
Sb4 C48 2.115(7) . ?
Sb4 C47 2.128(6) . ?
Sb4 C41 2.129(6) . ?
O11 C11 1.134(7) . ?
O13 C13 1.139(7) . ?
O14 C14 1.143(7) . ?
O21 C21 1.133(6) . ?
O22 C22 1.138(7) . ?
O23 C23 1.136(6) . ?
O24 C24 1.137(7) . ?
O31 C31 1.144(7) . ?
O32 C32 1.132(7) . ?
O33 C33 1.139(7) . ?
O34 C34 1.149(7) . ?
C41 C46 1.377(9) . ?
C41 C42 1.387(9) . ?
C42 C43 1.384(11) . ?
C43 C44 1.350(12) . ?
C44 C45 1.374(12) . ?
C45 C46 1.389(10) . ?
